data_1575827
loop_
_publ_author_name
'Zhan, Shuming'
'Wang, Chengyu'
'Duan, Longhui'
'Gu, Zhenhua'

_publ_section_title
;
 Chiral benzo[2.2.1] &#x3b1;-hydroxyketones from a
 dirhodium(ii)/bisphosphine-catalyzed desymmetrization addition reaction.
;
_journal_issue 41
_journal_name_full 'Chemical science'
_journal_page_first 19397
_journal_page_last 19402
_journal_paper_doi 10.1039/d5sc03779d
_journal_volume 16
_journal_year 2025
_chemical_absolute_configuration ad
_chemical_formula_moiety 'C21 H15 N3 O'
_chemical_formula_sum 'C21 H15 N3 O'
_chemical_formula_weight 325.36
_space_group_crystal_system orthorhombic
_space_group_IT_number 19
_space_group_name_Hall 'P 2ac 2ab'
_space_group_name_H-M_alt 'P 21 21 21'
_atom_sites_solution_hydrogens geom
_atom_sites_solution_primary direct
_audit_creation_date 2025-05-10
_audit_creation_method
;
Olex2 1.5-beta
(compiled 2022.04.07 svn.rca3783a0 for OlexSys, GUI svn.r6439)
;
_audit_update_record
;
2025-05-21 deposited with the CCDC.	2025-09-17 downloaded from the CCDC.
;
_cell_angle_alpha 90
_cell_angle_beta 90
_cell_angle_gamma 90
_cell_formula_units_Z 4
_cell_length_a 8.1974(4)
_cell_length_b 13.1816(5)
_cell_length_c 15.5004(6)
_cell_measurement_reflns_used 5487
_cell_measurement_temperature 150.00(10)
_cell_measurement_theta_max 74.1110
_cell_measurement_theta_min 4.3620
_cell_volume 1674.89(12)
_computing_cell_refinement 'CrysAlisPro 1.171.43.143a (Rigaku OD, 2024)'
_computing_data_collection 'CrysAlisPro 1.171.43.143a (Rigaku OD, 2024)'
_computing_data_reduction 'CrysAlisPro 1.171.43.143a (Rigaku OD, 2024)'
_computing_molecular_graphics 'Olex2 1.5-beta (Dolomanov et al., 2009)'
_computing_publication_material 'Olex2 1.5-beta (Dolomanov et al., 2009)'
_computing_structure_refinement 'SHELXL 2018/3 (Sheldrick, 2015)'
_computing_structure_solution 'SHELXS  (Sheldrick, 2008)'
_diffrn_ambient_environment N~2~
_diffrn_ambient_temperature 150.00(10)
_diffrn_detector 'Hybrid Pixel Array Detector'
_diffrn_detector_area_resol_mean 10.0000
_diffrn_detector_type HyPix
_diffrn_measured_fraction_theta_full 0.993
_diffrn_measured_fraction_theta_max 0.959
_diffrn_measurement_details
;
List of Runs (angles in degrees, time in seconds):

  # Type    Start    End  Width  t~exp~   \w     \q     \k     \f   Frames
#--------------------------------------------------------------------------
  1  \w      2.00  65.00   0.50    0.08    --   42.49 -78.00 104.00  126
  2  \w     49.00  76.00   0.50    0.10    --  107.57 -78.00 104.00   54
  3  \w     40.00  75.00   0.50    0.10    --  107.57 -77.00 120.00   70
  4  \w    -18.00  60.00   0.50    0.08    --   42.49 -77.00 -90.00  156
  5  \w     37.00  74.00   0.50    0.10    --  107.57 -77.00 -30.00   74
  6  \w     96.00 139.00   0.50    0.10    --  107.57  15.00-150.00   86
  7  \w    112.00 138.00   0.50    0.10    --  107.57  78.00-131.00   52
  8  \w    143.00 175.00   0.50    0.10    --  107.57  78.00-131.00   64
  9  \w    137.00 164.00   0.50    0.10    --  107.57 126.00 -60.00   54
 10  \w     94.00 121.00   0.50    0.10    --  107.57 126.00 -60.00   54
 11  \w     99.00 175.00   0.50    0.10    --  107.57 126.00 150.00  152
 12  \w     59.00  86.00   0.50    0.10    --  107.57 -95.00 150.00   54
 13  \w    -58.00 -32.00   0.50    0.08    --  -42.49  78.00-131.00   52
 14  \w     -5.00  21.00   0.50    0.08    --  -42.49  78.00-131.00   52
 15  \w    -15.00  32.00   0.50    0.08    --  -42.49  38.00 -60.00   94
 16  \w    -13.00  35.00   0.50    0.08    --  -42.49  38.00 -30.00   96
 17  \w     -3.00  34.00   0.50    0.08    --  -42.49  38.00   0.00   74
 18  \w    -73.00 -46.00   0.50    0.10    -- -103.00  78.00-131.00   54
 19  \w    -68.00 -40.00   0.50    0.10    -- -103.00  77.00-150.00   56
 20  \w    -57.00 -29.00   0.50    0.10    -- -103.00  77.00-180.00   56
 21  \w   -121.00 -95.00   0.50    0.10    -- -103.00 -15.00-180.00   52
 22  \w   -125.00 -99.00   0.50    0.10    -- -103.00 -77.00-180.00   52
 23  \w   -160.00-132.00   0.50    0.10    -- -103.00 -77.00-180.00   56
 24  \w   -131.00 -89.00   0.50    0.10    -- -103.00 -15.00 -30.00   84
 25  \w   -174.00-106.00   0.50    0.10    -- -103.00 -78.00 104.00  136
 26  \w   -174.00-100.00   0.50    0.10    -- -103.00 -77.00 150.00  148
 27  \w   -130.00-101.00   0.50    0.10    -- -103.00 -95.00 -60.00   58
 28  \w   -174.00-147.00   0.50    0.10    -- -103.00 -95.00 -60.00   54
;
_diffrn_measurement_device 'four-circle diffractometer'
_diffrn_measurement_device_type 'ROD, Synergy Custom system, HyPix'
_diffrn_measurement_method '\w scans'
_diffrn_orient_matrix_type 'CrysAlisPro convention (1999,Acta A55,543-557)'
_diffrn_orient_matrix_UB_11 0.1542048000
_diffrn_orient_matrix_UB_12 0.0210936000
_diffrn_orient_matrix_UB_13 0.0539789000
_diffrn_orient_matrix_UB_21 -0.0378524000
_diffrn_orient_matrix_UB_22 -0.0932128000
_diffrn_orient_matrix_UB_23 0.0565141000
_diffrn_orient_matrix_UB_31 0.1005900000
_diffrn_orient_matrix_UB_32 -0.0672910000
_diffrn_orient_matrix_UB_33 -0.0613636000
_diffrn_radiation_monochromator mirror
_diffrn_radiation_probe x-ray
_diffrn_radiation_type 'Cu K\a'
_diffrn_radiation_wavelength 1.54184
_diffrn_reflns_av_R_equivalents 0.0204
_diffrn_reflns_av_unetI/netI 0.0155
_diffrn_reflns_Laue_measured_fraction_full 0.993
_diffrn_reflns_Laue_measured_fraction_max 0.959
_diffrn_reflns_limit_h_max 10
_diffrn_reflns_limit_h_min -9
_diffrn_reflns_limit_k_max 15
_diffrn_reflns_limit_k_min -16
_diffrn_reflns_limit_l_max 17
_diffrn_reflns_limit_l_min -19
_diffrn_reflns_number 9558
_diffrn_reflns_point_group_measured_fraction_full 0.967
_diffrn_reflns_point_group_measured_fraction_max 0.922
_diffrn_reflns_theta_full 67.684
_diffrn_reflns_theta_max 74.871
_diffrn_reflns_theta_min 4.403
_diffrn_source 'Rotating-anode X-ray tube'
_diffrn_source_type 'Rigaku (Cu) X-ray Source'
_exptl_absorpt_coefficient_mu 0.650
_exptl_absorpt_correction_T_max 1.00000
_exptl_absorpt_correction_T_min 0.74238
_exptl_absorpt_correction_type multi-scan
_exptl_absorpt_process_details
;
CrysAlisPro 1.171.43.143a (Rigaku Oxford Diffraction, 2024)
Empirical absorption correction using spherical harmonics,
implemented in SCALE3 ABSPACK scaling algorithm.
;
_exptl_crystal_colour 'clear light colourless'
_exptl_crystal_density_diffrn 1.290
_exptl_crystal_description block
_exptl_crystal_F_000 680
_exptl_crystal_size_max 0.14
_exptl_crystal_size_mid 0.13
_exptl_crystal_size_min 0.1
_refine_diff_density_max 0.563
_refine_diff_density_min -0.200
_refine_diff_density_rms 0.059
_refine_ls_abs_structure_details
;
 Flack x determined using 1099 quotients [(I+)-(I-)]/[(I+)+(I-)]
 (Parsons, Flack and Wagner, Acta Cryst. B69 (2013) 249-259).
;
_refine_ls_abs_structure_Flack -0.02(17)
_refine_ls_extinction_method none
_refine_ls_goodness_of_fit_ref 1.052
_refine_ls_hydrogen_treatment constr
_refine_ls_matrix_type full
_refine_ls_number_parameters 226
_refine_ls_number_reflns 3178
_refine_ls_number_restraints 0
_refine_ls_restrained_S_all 1.052
_refine_ls_R_factor_all 0.0725
_refine_ls_R_factor_gt 0.0686
_refine_ls_shift/su_max 0.000
_refine_ls_shift/su_mean 0.000
_refine_ls_structure_factor_coef Fsqd
_refine_ls_weighting_details 'w=1/[\s^2^(Fo^2^)+(0.1302P)^2^+0.6030P] where P=(Fo^2^+2Fc^2^)/3'
_refine_ls_weighting_scheme calc
_refine_ls_wR_factor_gt 0.1942
_refine_ls_wR_factor_ref 0.1998
_reflns_Friedel_coverage 0.672
_reflns_Friedel_fraction_full 0.932
_reflns_Friedel_fraction_max 0.873
_reflns_number_gt 2928
_reflns_number_total 3178
_reflns_threshold_expression 'I > 2\s(I)'
_cod_data_source_file d5sc03779d2.cif
_cod_data_source_block zsm_9_120
_cod_depositor_comments 'Adding full bibliography for 1575826--1575827.cif.'
_cod_original_cell_volume 1674.90(12)
_cod_database_code 1575827
_shelx_shelxl_version_number 2018/3
_chemical_oxdiff_formula 'C H O N Cl'
_shelx_space_group_comment
;
The symmetry employed for this shelxl refinement is uniquely defined
by the following loop, which should always be used as a source of
symmetry information in preference to the above space-group names.
They are only intended as comments.
;
_shelx_estimated_absorpt_t_max 0.938
_shelx_estimated_absorpt_t_min 0.915
_olex2_refinement_description
;
1. Fixed Uiso
 At 1.2 times of:
  All C(H) groups, All C(H,H) groups
2.a Ternary CH refined with riding coordinates:
 C7(H7), C8(H8)
2.b Secondary CH2 refined with riding coordinates:
 C9(H9A,H9B)
2.c Aromatic/amide H refined with riding coordinates:
 C2(H2), C3(H3), C4(H4), C5(H5), C13(H13), C14(H14), C16(H16), C18(H18),
 C19(H19), C20(H20), C21(H21)
;
_olex2_submission_special_instructions 'No special instructions were received'
_oxdiff_exptl_absorpt_empirical_details
;
Empirical correction (ABSPACK) includes:
- Absorption correction using spherical harmonics
- Frame scaling
;
_oxdiff_exptl_absorpt_empirical_full_max 1.523
_oxdiff_exptl_absorpt_empirical_full_min 0.603

loop_
_space_group_symop_operation_xyz
'x, y, z'
'-x+1/2, -y, z+1/2'
'-x, y+1/2, -z+1/2'
'x+1/2, -y+1/2, -z'

loop_
_atom_site_label
_atom_site_type_symbol
_atom_site_fract_x
_atom_site_fract_y
_atom_site_fract_z
_atom_site_U_iso_or_equiv
_atom_site_adp_type
_atom_site_occupancy
_atom_site_site_symmetry_order
_atom_site_calc_flag
_atom_site_refinement_flags_posn
_atom_site_refinement_flags_adp
_atom_site_refinement_flags_occupancy
_atom_site_disorder_assembly
_atom_site_disorder_group
O1 O 0.3395(4) 0.5326(2) 0.2415(2) 0.0632(9) Uani 1 1 d . . . . .
N1 N 0.6334(5) 0.6603(3) 0.2000(2) 0.0537(8) Uani 1 1 d . . . . .
N2 N 0.6120(5) 0.5983(3) 0.1400(2) 0.0573(9) Uani 1 1 d . . . . .
N3 N 0.6004(6) 0.5503(4) 0.0801(3) 0.0762(12) Uani 1 1 d . . . . .
C1 C 0.3697(6) 0.6507(3) 0.4273(3) 0.0553(10) Uani 1 1 d . . . . .
C2 C 0.2795(8) 0.6042(3) 0.4928(3) 0.0711(14) Uani 1 1 d . . . . .
H2 H 0.166820 0.589057 0.486388 0.085 Uiso 1 1 calc R U . . .
C3 C 0.3666(10) 0.5808(3) 0.5693(3) 0.080(2) Uani 1 1 d . . . . .
H3 H 0.309583 0.552464 0.616888 0.097 Uiso 1 1 calc R U . . .
C4 C 0.5281(10) 0.5978(4) 0.5762(3) 0.0770(16) Uani 1 1 d . . . . .
H4 H 0.582316 0.580110 0.628242 0.092 Uiso 1 1 calc R U . . .
C5 C 0.6165(8) 0.6401(3) 0.5099(3) 0.0646(13) Uani 1 1 d . . . . .
H5 H 0.730725 0.650628 0.514957 0.077 Uiso 1 1 calc R U . . .
C6 C 0.5335(6) 0.6667(3) 0.4356(3) 0.0509(10) Uani 1 1 d . . . . .
C7 C 0.5953(6) 0.7093(3) 0.3508(2) 0.0502(9) Uani 1 1 d . . . . .
H7 H 0.700793 0.747306 0.353130 0.060 Uiso 1 1 calc R U . . .
C8 C 0.3228(6) 0.6835(3) 0.3363(3) 0.0578(11) Uani 1 1 d . . . . .
H8 H 0.204821 0.698016 0.325310 0.069 Uiso 1 1 calc R U . . .
C9 C 0.4429(6) 0.7713(3) 0.3235(3) 0.0555(10) Uani 1 1 d . . . . .
H9A H 0.420915 0.829264 0.362365 0.067 Uiso 1 1 calc R U . . .
H9B H 0.448260 0.794688 0.262840 0.067 Uiso 1 1 calc R U . . .
C10 C 0.5879(5) 0.6190(3) 0.2870(2) 0.0474(9) Uani 1 1 d . . . . .
C11 C 0.4017(6) 0.6010(3) 0.2822(3) 0.0527(10) Uani 1 1 d . . . . .
C12 C 0.6988(5) 0.5297(3) 0.3105(2) 0.0496(9) Uani 1 1 d . . . . .
C13 C 0.8686(6) 0.5363(4) 0.2921(3) 0.0568(10) Uani 1 1 d . . . . .
H13 H 0.910644 0.595706 0.265461 0.068 Uiso 1 1 calc R U . . .
C14 C 0.9710(6) 0.4593(4) 0.3118(3) 0.0642(12) Uani 1 1 d . . . . .
H14 H 1.084035 0.465119 0.299347 0.077 Uiso 1 1 calc R U . . .
C15 C 0.9108(6) 0.3710(4) 0.3506(3) 0.0591(11) Uani 1 1 d . . . . .
C16 C 0.6407(5) 0.4465(3) 0.3512(3) 0.0483(9) Uani 1 1 d . . . . .
H16 H 0.528275 0.443706 0.365773 0.058 Uiso 1 1 calc R U . . .
C17 C 0.7447(5) 0.3617(3) 0.3732(2) 0.0490(9) Uani 1 1 d . . . . .
C18 C 0.6849(6) 0.2751(3) 0.4124(3) 0.0607(11) Uani 1 1 d . . . . .
H18 H 0.573350 0.271094 0.428647 0.073 Uiso 1 1 calc R U . . .
C19 C 0.7868(7) 0.1957(4) 0.4276(4) 0.0720(13) Uani 1 1 d . . . . .
H19 H 0.745961 0.136147 0.454441 0.086 Uiso 1 1 calc R U . . .
C20 C 0.9536(7) 0.2010(4) 0.4037(4) 0.0741(15) Uani 1 1 d . . . . .
H20 H 1.022663 0.144419 0.413932 0.089 Uiso 1 1 calc R U . . .
C21 C 1.0148(7) 0.2842(4) 0.3670(3) 0.0695(13) Uani 1 1 d . . . . .
H21 H 1.126908 0.286531 0.351459 0.083 Uiso 1 1 calc R U . . .

loop_
_atom_site_aniso_label
_atom_site_aniso_U_11
_atom_site_aniso_U_22
_atom_site_aniso_U_33
_atom_site_aniso_U_23
_atom_site_aniso_U_13
_atom_site_aniso_U_12
O1 0.0674(18) 0.0694(19) 0.0527(16) -0.0100(15) -0.0013(14) -0.0249(16)
N1 0.068(2) 0.0526(18) 0.0405(17) 0.0008(14) 0.0007(16) -0.0102(17)
N2 0.072(2) 0.0584(19) 0.0415(18) 0.0012(16) 0.0034(16) 0.0015(18)
N3 0.101(3) 0.079(3) 0.049(2) -0.009(2) 0.008(2) 0.009(3)
C1 0.083(3) 0.0382(17) 0.045(2) -0.0005(16) 0.012(2) -0.0030(19)
C2 0.099(4) 0.046(2) 0.068(3) -0.001(2) 0.029(3) 0.000(2)
C3 0.152(6) 0.038(2) 0.051(3) 0.0070(18) 0.040(4) 0.009(3)
C4 0.137(5) 0.047(2) 0.047(2) 0.0051(19) 0.005(3) 0.010(3)
C5 0.109(4) 0.0412(19) 0.043(2) -0.0009(17) -0.010(2) 0.004(2)
C6 0.080(3) 0.0314(15) 0.0411(19) -0.0030(14) 0.0009(19) -0.0024(17)
C7 0.073(2) 0.0367(17) 0.0413(19) 0.0002(15) -0.0073(18) -0.0066(18)
C8 0.064(2) 0.057(2) 0.052(2) 0.0041(19) 0.001(2) 0.003(2)
C9 0.079(3) 0.0442(19) 0.043(2) 0.0045(16) 0.003(2) 0.0004(19)
C10 0.067(2) 0.0399(18) 0.0352(18) 0.0005(14) 0.0009(17) -0.0090(17)
C11 0.065(2) 0.050(2) 0.042(2) 0.0014(17) 0.0022(18) -0.0144(19)
C12 0.065(2) 0.0459(19) 0.0380(18) -0.0079(15) -0.0022(17) -0.0088(18)
C13 0.060(2) 0.062(2) 0.049(2) -0.0024(19) 0.0057(19) -0.010(2)
C14 0.054(2) 0.087(3) 0.051(2) -0.009(2) 0.007(2) -0.008(2)
C15 0.062(2) 0.064(2) 0.051(2) -0.018(2) 0.0002(19) -0.005(2)
C16 0.0504(19) 0.0490(19) 0.046(2) -0.0046(16) 0.0020(17) -0.0058(17)
C17 0.051(2) 0.054(2) 0.0420(19) -0.0140(17) -0.0050(16) -0.0036(17)
C18 0.071(3) 0.052(2) 0.059(2) -0.0042(19) -0.006(2) -0.002(2)
C19 0.089(3) 0.058(2) 0.070(3) -0.011(2) -0.015(3) 0.008(3)
C20 0.083(3) 0.067(3) 0.072(3) -0.017(3) -0.015(3) 0.030(3)
C21 0.070(3) 0.077(3) 0.061(3) -0.020(3) -0.007(2) 0.016(3)

loop_
_atom_type_symbol
_atom_type_description
_atom_type_scat_dispersion_real
_atom_type_scat_dispersion_imag
_atom_type_scat_source
C C 0.0181 0.0091 'International Tables Vol C Tables 4.2.6.8 and 6.1.1.4'
H H 0.0000 0.0000 'International Tables Vol C Tables 4.2.6.8 and 6.1.1.4'
N N 0.0311 0.0180 'International Tables Vol C Tables 4.2.6.8 and 6.1.1.4'
O O 0.0492 0.0322 'International Tables Vol C Tables 4.2.6.8 and 6.1.1.4'

loop_
_geom_angle_atom_site_label_1
_geom_angle_atom_site_label_2
_geom_angle_atom_site_label_3
_geom_angle
_geom_angle_site_symmetry_1
_geom_angle_site_symmetry_3
_geom_angle_publ_flag
N2 N1 C10 113.3(3) . . ?
N3 N2 N1 172.3(5) . . ?
C2 C1 C8 131.5(5) . . ?
C6 C1 C2 121.4(5) . . ?
C6 C1 C8 106.9(4) . . ?
C1 C2 H2 122.1 . . ?
C1 C2 C3 115.8(5) . . ?
C3 C2 H2 122.1 . . ?
C2 C3 H3 119.2 . . ?
C4 C3 C2 121.7(5) . . ?
C4 C3 H3 119.2 . . ?
C3 C4 H4 119.1 . . ?
C3 C4 C5 121.7(6) . . ?
C5 C4 H4 119.1 . . ?
C4 C5 H5 121.1 . . ?
C4 C5 C6 117.8(6) . . ?
C6 C5 H5 121.1 . . ?
C1 C6 C5 121.5(4) . . ?
C1 C6 C7 107.7(4) . . ?
C5 C6 C7 130.6(5) . . ?
C6 C7 H7 116.3 . . ?
C6 C7 C9 99.3(4) . . ?
C6 C7 C10 104.8(3) . . ?
C9 C7 H7 116.3 . . ?
C10 C7 H7 116.3 . . ?
C10 C7 C9 101.5(3) . . ?
C1 C8 H8 117.1 . . ?
C1 C8 C9 99.9(4) . . ?
C9 C8 H8 117.1 . . ?
C11 C8 C1 101.5(3) . . ?
C11 C8 H8 117.1 . . ?
C11 C8 C9 101.3(4) . . ?
C7 C9 H9A 112.8 . . ?
C7 C9 H9B 112.8 . . ?
C8 C9 C7 94.9(3) . . ?
C8 C9 H9A 112.8 . . ?
C8 C9 H9B 112.8 . . ?
H9A C9 H9B 110.2 . . ?
N1 C10 C7 106.5(3) . . ?
N1 C10 C11 105.0(3) . . ?
N1 C10 C12 110.2(3) . . ?
C11 C10 C7 100.7(3) . . ?
C12 C10 C7 114.6(3) . . ?
C12 C10 C11 118.7(3) . . ?
O1 C11 C8 129.8(4) . . ?
O1 C11 C10 123.6(4) . . ?
C8 C11 C10 106.6(3) . . ?
C13 C12 C10 119.1(4) . . ?
C16 C12 C10 121.7(4) . . ?
C16 C12 C13 119.2(4) . . ?
C12 C13 H13 119.5 . . ?
C14 C13 C12 121.0(4) . . ?
C14 C13 H13 119.5 . . ?
C13 C14 H14 119.9 . . ?
C13 C14 C15 120.2(4) . . ?
C15 C14 H14 119.9 . . ?
C14 C15 C17 121.3(5) . . ?
C14 C15 C21 121.6(5) . . ?
C17 C15 C21 117.1(5) . . ?
C12 C16 H16 119.0 . . ?
C12 C16 C17 122.0(4) . . ?
C17 C16 H16 119.0 . . ?
C15 C17 C16 116.3(4) . . ?
C18 C17 C15 121.5(4) . . ?
C18 C17 C16 122.2(4) . . ?
C17 C18 H18 120.2 . . ?
C19 C18 C17 119.6(5) . . ?
C19 C18 H18 120.2 . . ?
C18 C19 H19 119.7 . . ?
C18 C19 C20 120.6(5) . . ?
C20 C19 H19 119.7 . . ?
C19 C20 H20 119.5 . . ?
C21 C20 C19 121.0(5) . . ?
C21 C20 H20 119.5 . . ?
C15 C21 H21 119.9 . . ?
C20 C21 C15 120.1(5) . . ?
C20 C21 H21 119.9 . . ?

loop_
_geom_bond_atom_site_label_1
_geom_bond_atom_site_label_2
_geom_bond_distance
_geom_bond_site_symmetry_2
_geom_bond_publ_flag
O1 C11 1.213(5) . ?
N1 N2 1.252(5) . ?
N1 C10 1.501(5) . ?
N2 N3 1.126(5) . ?
C1 C2 1.397(6) . ?
C1 C6 1.365(7) . ?
C1 C8 1.526(6) . ?
C2 H2 0.9500 . ?
C2 C3 1.418(9) . ?
C3 H3 0.9500 . ?
C3 C4 1.347(10) . ?
C4 H4 0.9500 . ?
C4 C5 1.376(8) . ?
C5 H5 0.9500 . ?
C5 C6 1.383(6) . ?
C6 C7 1.517(6) . ?
C7 H7 1.0000 . ?
C7 C9 1.552(6) . ?
C7 C10 1.549(5) . ?
C8 H8 1.0000 . ?
C8 C9 1.532(6) . ?
C8 C11 1.518(6) . ?
C9 H9A 0.9900 . ?
C9 H9B 0.9900 . ?
C10 C11 1.546(6) . ?
C10 C12 1.531(6) . ?
C12 C13 1.424(6) . ?
C12 C16 1.351(6) . ?
C13 H13 0.9500 . ?
C13 C14 1.352(7) . ?
C14 H14 0.9500 . ?
C14 C15 1.400(7) . ?
C15 C17 1.411(6) . ?
C15 C21 1.450(7) . ?
C16 H16 0.9500 . ?
C16 C17 1.447(6) . ?
C17 C18 1.383(6) . ?
C18 H18 0.9500 . ?
C18 C19 1.359(7) . ?
C19 H19 0.9500 . ?
C19 C20 1.418(9) . ?
C20 H20 0.9500 . ?
C20 C21 1.333(9) . ?
C21 H21 0.9500 . ?

loop_
_geom_torsion_atom_site_label_1
_geom_torsion_atom_site_label_2
_geom_torsion_atom_site_label_3
_geom_torsion_atom_site_label_4
_geom_torsion
_geom_torsion_site_symmetry_1
_geom_torsion_site_symmetry_2
_geom_torsion_site_symmetry_3
_geom_torsion_site_symmetry_4
_geom_torsion_publ_flag
N1 C10 C11 O1 72.9(5) . . . . ?
N1 C10 C11 C8 -106.8(3) . . . . ?
N1 C10 C12 C13 41.6(5) . . . . ?
N1 C10 C12 C16 -140.9(4) . . . . ?
N2 N1 C10 C7 -171.2(4) . . . . ?
N2 N1 C10 C11 -64.9(5) . . . . ?
N2 N1 C10 C12 63.9(5) . . . . ?
C1 C2 C3 C4 -3.4(7) . . . . ?
C1 C6 C7 C9 33.3(4) . . . . ?
C1 C6 C7 C10 -71.4(4) . . . . ?
C1 C8 C9 C7 50.9(4) . . . . ?
C1 C8 C11 O1 109.4(5) . . . . ?
C1 C8 C11 C10 -71.0(4) . . . . ?
C2 C1 C6 C5 -1.8(6) . . . . ?
C2 C1 C6 C7 174.9(4) . . . . ?
C2 C1 C8 C9 152.1(4) . . . . ?
C2 C1 C8 C11 -104.1(5) . . . . ?
C2 C3 C4 C5 1.0(7) . . . . ?
C3 C4 C5 C6 1.2(7) . . . . ?
C4 C5 C6 C1 -0.8(6) . . . . ?
C4 C5 C6 C7 -176.6(4) . . . . ?
C5 C6 C7 C9 -150.4(4) . . . . ?
C5 C6 C7 C10 105.0(5) . . . . ?
C6 C1 C2 C3 3.8(6) . . . . ?
C6 C1 C8 C9 -33.4(4) . . . . ?
C6 C1 C8 C11 70.3(4) . . . . ?
C6 C7 C9 C8 -50.9(3) . . . . ?
C6 C7 C10 N1 174.8(4) . . . . ?
C6 C7 C10 C11 65.6(4) . . . . ?
C6 C7 C10 C12 -63.0(4) . . . . ?
C7 C10 C11 O1 -176.6(4) . . . . ?
C7 C10 C11 C8 3.7(4) . . . . ?
C7 C10 C12 C13 -78.5(4) . . . . ?
C7 C10 C12 C16 99.0(4) . . . . ?
C8 C1 C2 C3 177.5(4) . . . . ?
C8 C1 C6 C5 -176.9(4) . . . . ?
C8 C1 C6 C7 -0.2(4) . . . . ?
C9 C7 C10 N1 71.8(4) . . . . ?
C9 C7 C10 C11 -37.4(4) . . . . ?
C9 C7 C10 C12 -166.0(3) . . . . ?
C9 C8 C11 O1 -148.0(5) . . . . ?
C9 C8 C11 C10 31.7(4) . . . . ?
C10 C7 C9 C8 56.4(3) . . . . ?
C10 C12 C13 C14 179.9(4) . . . . ?
C10 C12 C16 C17 179.7(3) . . . . ?
C11 C8 C9 C7 -53.1(4) . . . . ?
C11 C10 C12 C13 162.6(4) . . . . ?
C11 C10 C12 C16 -19.9(5) . . . . ?
C12 C10 C11 O1 -50.7(5) . . . . ?
C12 C10 C11 C8 129.6(4) . . . . ?
C12 C13 C14 C15 0.3(7) . . . . ?
C12 C16 C17 C15 0.7(6) . . . . ?
C12 C16 C17 C18 -177.9(4) . . . . ?
C13 C12 C16 C17 -2.9(6) . . . . ?
C13 C14 C15 C17 -2.6(7) . . . . ?
C13 C14 C15 C21 175.4(4) . . . . ?
C14 C15 C17 C16 2.1(6) . . . . ?
C14 C15 C17 C18 -179.3(4) . . . . ?
C14 C15 C21 C20 -179.7(5) . . . . ?
C15 C17 C18 C19 -1.9(7) . . . . ?
C16 C12 C13 C14 2.4(6) . . . . ?
C16 C17 C18 C19 176.7(4) . . . . ?
C17 C15 C21 C20 -1.6(7) . . . . ?
C17 C18 C19 C20 0.1(7) . . . . ?
C18 C19 C20 C21 1.0(8) . . . . ?
C19 C20 C21 C15 -0.2(8) . . . . ?
C21 C15 C17 C16 -176.0(4) . . . . ?
C21 C15 C17 C18 2.6(6) . . . . ?
